data_7110100
loop_
_publ_author_name
'Monika Vogt'
'Chao Wu'
'Allen G. Oliver'
'Christopher J. Meyer'
'William F. Schneider'
'Brandon L. Ashfeld'

_publ_section_title
;
 Site specific carboxylation of abnormal anionic N-heterocyclic dicarbenes
 with CO2
;
_journal_name_full Chem.Commun.
_journal_page_first 11527
_journal_paper_doi 10.1039/c3cc46555a
_journal_volume 49
_journal_year 2013
_chemical_absolute_configuration ad
_chemical_formula_moiety '4(C28 H36 N2 O2), 2.26(C H2 Cl2), 2(H2 O)'
_chemical_formula_sum 'C114.27 H156.53 Cl4.53 N8 O10'
_chemical_formula_weight 1962.89
_chemical_name_systematic
; 
 ? 
;
_space_group_IT_number 33
_symmetry_cell_setting orthorhombic
_symmetry_space_group_name_Hall 'P 2c -2n'
_symmetry_space_group_name_H-M 'P n a 21'
_atom_sites_solution_hydrogens geom
_atom_sites_solution_primary direct
_atom_sites_solution_secondary difmap
_audit_creation_method SHELXL-97
_cell_angle_alpha 90.00
_cell_angle_beta 90.00
_cell_angle_gamma 90.00
_cell_formula_units_Z 4
_cell_length_a 25.8365(6)
_cell_length_b 10.6650(3)
_cell_length_c 41.6219(9)
_cell_measurement_reflns_used 9809
_cell_measurement_temperature 120(2)
_cell_measurement_theta_max 71.01
_cell_measurement_theta_min 4.03
_cell_volume 11468.8(5)
_computing_cell_refinement 'Bruker SAINT v8.18C'
_computing_data_collection 'Bruker APEX-II v2012-2.0'
_computing_data_reduction 'Bruker SAINT v8.18C'
_computing_structure_refinement 'SHELXL-97 (Sheldrick, 2008)'
_computing_structure_solution 'SHELXS-97 (Sheldrick, 2008)'
_diffrn_ambient_temperature 120(2)
_diffrn_detector_area_resol_mean 8.33
_diffrn_measured_fraction_theta_full 0.993
_diffrn_measured_fraction_theta_max 0.993
_diffrn_measurement_device_type 'Bruker APEX-II'
_diffrn_measurement_method 'combination of \w and \f-scans '
_diffrn_radiation_type CuK\a
_diffrn_radiation_wavelength 1.54184
_diffrn_reflns_av_R_equivalents 0.0657
_diffrn_reflns_av_sigmaI/netI 0.0336
_diffrn_reflns_limit_h_max 31
_diffrn_reflns_limit_h_min -29
_diffrn_reflns_limit_k_max 13
_diffrn_reflns_limit_k_min -13
_diffrn_reflns_limit_l_max 50
_diffrn_reflns_limit_l_min -51
_diffrn_reflns_number 289546
_diffrn_reflns_theta_full 71.66
_diffrn_reflns_theta_max 71.66
_diffrn_reflns_theta_min 2.12
_diffrn_source 'Incoatec micro-focus'
_exptl_absorpt_coefficient_mu 1.503
_exptl_absorpt_correction_T_max 1.0000
_exptl_absorpt_correction_T_min 0.9312
_exptl_absorpt_correction_type numerical
_exptl_absorpt_process_details 'SADABS, Sheldrick, 2008'
_exptl_crystal_colour colorless
_exptl_crystal_density_diffrn 1.137
_exptl_crystal_density_method 'not measured'
_exptl_crystal_description block
_exptl_crystal_F_000 4221
_exptl_crystal_size_max 0.15
_exptl_crystal_size_mid 0.14
_exptl_crystal_size_min 0.06
_refine_diff_density_max 0.748
_refine_diff_density_min -0.589
_refine_diff_density_rms 0.049
_refine_ls_abs_structure_details 'Flack H D (1983), Acta Cryst. A39, 876-881'
_refine_ls_abs_structure_Flack 0.000(16)
_refine_ls_extinction_method none
_refine_ls_goodness_of_fit_ref 1.035
_refine_ls_hydrogen_treatment constr
_refine_ls_matrix_type full
_refine_ls_number_parameters 1295
_refine_ls_number_reflns 21924
_refine_ls_number_restraints 1
_refine_ls_restrained_S_all 1.035
_refine_ls_R_factor_all 0.0616
_refine_ls_R_factor_gt 0.0569
_refine_ls_shift/su_max 0.001
_refine_ls_shift/su_mean 0.000
_refine_ls_structure_factor_coef Fsqd
_refine_ls_weighting_details 'calc w=1/[\s^2^(Fo^2^)+(0.0821P)^2^+6.2781P] where P=(Fo^2^+2Fc^2^)/3'
_refine_ls_weighting_scheme calc
_refine_ls_wR_factor_gt 0.1494
_refine_ls_wR_factor_ref 0.1546
_reflns_number_gt 20416
_reflns_number_total 21924
_reflns_threshold_expression >2sigma(I)
_cod_data_source_file c3cc46555a.txt
_cod_data_source_block nd1240
_cod_database_code 7110100
_diffrn_source_monochromator 'MONTEL Multi-layer'

loop_
_symmetry_equiv_pos_as_xyz
'x, y, z'
'-x, -y, z+1/2'
'x+1/2, -y+1/2, z'
'-x+1/2, y+1/2, z+1/2'

loop_
_atom_site_label
_atom_site_type_symbol
_atom_site_fract_x
_atom_site_fract_y
_atom_site_fract_z
_atom_site_U_iso_or_equiv
_atom_site_adp_type
_atom_site_occupancy
_atom_site_symmetry_multiplicity
_atom_site_calc_flag
_atom_site_refinement_flags
_atom_site_disorder_assembly
_atom_site_disorder_group
O1A O 0.99064(8) 0.1256(2) 0.16136(5) 0.0436(5) Uani 1 1 d . . .
O2A O 1.05868(8) 0.1189(3) 0.19394(5) 0.0532(6) Uani 1 1 d . . .
N1A N 0.92323(8) 0.12813(18) 0.21694(5) 0.0256(4) Uani 1 1 d . . .
N2A N 0.94684(8) 0.10798(19) 0.26650(5) 0.0266(4) Uani 1 1 d . . .
C1A C 0.90603(10) 0.1180(2) 0.24684(6) 0.0275(5) Uani 1 1 d . . .
H1A H 0.8707 0.1178 0.2532 0.033 Uiso 1 1 calc R . .
C2A C 0.97735(9) 0.1252(2) 0.21722(6) 0.0240(5) Uani 1 1 d . . .
C3A C 0.99155(9) 0.1134(2) 0.24822(6) 0.0248(5) Uani 1 1 d . . .
H3A H 1.0260 0.1095 0.2561 0.030 Uiso 1 1 calc R . .
C4A C 0.89032(9) 0.1562(2) 0.18956(6) 0.0265(5) Uani 1 1 d . . .
C5A C 0.86904(11) 0.0573(3) 0.17246(7) 0.0363(6) Uani 1 1 d . . .
C6A C 0.83858(11) 0.0886(3) 0.14562(7) 0.0373(6) Uani 1 1 d . . .
H6A H 0.8225 0.0237 0.1335 0.045 Uiso 1 1 calc R . .
C7A C 0.83158(10) 0.2119(3) 0.13653(7) 0.0351(6) Uani 1 1 d . . .
H7A H 0.8121 0.2312 0.1178 0.042 Uiso 1 1 calc R . .
C8A C 0.85303(10) 0.3072(3) 0.15468(7) 0.0325(5) Uani 1 1 d . . .
H8A H 0.8475 0.3919 0.1484 0.039 Uiso 1 1 calc R . .
C9A C 0.88256(10) 0.2818(2) 0.18192(6) 0.0279(5) Uani 1 1 d . . .
C10A C 0.87596(15) -0.0776(3) 0.18254(10) 0.0538(9) Uani 1 1 d . . .
H10A H 0.9076 -0.0820 0.1963 0.065 Uiso 1 1 calc R . .
C11A C 0.88419(18) -0.1652(3) 0.15419(12) 0.0693(12) Uani 1 1 d . . .
H11A H 0.9125 -0.1335 0.1408 0.104 Uiso 1 1 calc R . .
H11B H 0.8524 -0.1694 0.1414 0.104 Uiso 1 1 calc R . .
H11C H 0.8929 -0.2491 0.1621 0.104 Uiso 1 1 calc R . .
C12A C 0.8297(2) -0.1215(4) 0.20308(11) 0.0727(12) Uani 1 1 d . . .
H12A H 0.7978 -0.1158 0.1904 0.109 Uiso 1 1 calc R . .
H12B H 0.8267 -0.0680 0.2221 0.109 Uiso 1 1 calc R . .
H12C H 0.8352 -0.2086 0.2098 0.109 Uiso 1 1 calc R . .
C13A C 0.90472(11) 0.3885(2) 0.20203(7) 0.0344(6) Uani 1 1 d . . .
H13A H 0.9231 0.3498 0.2207 0.041 Uiso 1 1 calc R . .
C14A C 0.94406(16) 0.4652(3) 0.18366(10) 0.0589(10) Uani 1 1 d . . .
H14A H 0.9273 0.5047 0.1651 0.088 Uiso 1 1 calc R . .
H14B H 0.9720 0.4104 0.1762 0.088 Uiso 1 1 calc R . .
H14C H 0.9584 0.5301 0.1978 0.088 Uiso 1 1 calc R . .
C15A C 0.86134(15) 0.4704(4) 0.21557(10) 0.0575(9) Uani 1 1 d . . .
H15A H 0.8357 0.4173 0.2263 0.086 Uiso 1 1 calc R . .
H15B H 0.8447 0.5166 0.1980 0.086 Uiso 1 1 calc R . .
H15C H 0.8758 0.5300 0.2311 0.086 Uiso 1 1 calc R . .
C16A C 0.94396(10) 0.0975(3) 0.30133(6) 0.0317(5) Uani 1 1 d . . .
C17A C 0.92957(15) 0.2016(3) 0.31896(8) 0.0471(8) Uani 1 1 d . . .
C18A C 0.92738(17) 0.1862(3) 0.35234(8) 0.0579(10) Uani 1 1 d . . .
H18A H 0.9182 0.2557 0.3654 0.070 Uiso 1 1 calc R . .
C19A C 0.93823(16) 0.0725(4) 0.36668(8) 0.0558(9) Uani 1 1 d . . .
H19A H 0.9357 0.0642 0.3893 0.067 Uiso 1 1 calc R . .
C20A C 0.95264(12) -0.0288(3) 0.34836(8) 0.0441(7) Uani 1 1 d . . .
H20A H 0.9603 -0.1063 0.3585 0.053 Uiso 1 1 calc R . .
C21A C 0.95612(10) -0.0194(3) 0.31507(7) 0.0332(5) Uani 1 1 d . . .
C22A C 0.91662(18) 0.3282(3) 0.30398(8) 0.0609(11) Uani 1 1 d . . .
H22A H 0.9207 0.3206 0.2802 0.073 Uiso 1 1 calc R . .
C23A C 0.95233(18) 0.4309(5) 0.3155(2) 0.140(4) Uani 1 1 d . . .
H23A H 0.9883 0.4075 0.3111 0.211 Uiso 1 1 calc R . .
H23B H 0.9478 0.4426 0.3387 0.211 Uiso 1 1 calc R . .
H23C H 0.9441 0.5093 0.3044 0.211 Uiso 1 1 calc R . .
C24A C 0.86259(17) 0.3666(4) 0.31071(15) 0.0812(15) Uani 1 1 d . . .
H24A H 0.8587 0.3842 0.3337 0.122 Uiso 1 1 calc R . .
H24B H 0.8390 0.2988 0.3046 0.122 Uiso 1 1 calc R . .
H24C H 0.8543 0.4422 0.2983 0.122 Uiso 1 1 calc R . .
C25A C 0.97172(12) -0.1315(3) 0.29467(7) 0.0373(6) Uani 1 1 d . . .
H25A H 0.9918 -0.0991 0.2759 0.045 Uiso 1 1 calc R . .
C26A C 1.00643(13) -0.2248(3) 0.31268(9) 0.0474(7) Uani 1 1 d . . .
H26A H 0.9869 -0.2625 0.3304 0.071 Uiso 1 1 calc R . .
H26B H 1.0367 -0.1808 0.3212 0.071 Uiso 1 1 calc R . .
H26C H 1.0178 -0.2908 0.2979 0.071 Uiso 1 1 calc R . .
C27A C 0.92434(16) -0.1989(3) 0.28161(10) 0.0593(9) Uani 1 1 d . . .
H27A H 0.9029 -0.1396 0.2695 0.089 Uiso 1 1 calc R . .
H27B H 0.9042 -0.2335 0.2995 0.089 Uiso 1 1 calc R . .
H27C H 0.9353 -0.2671 0.2674 0.089 Uiso 1 1 calc R . .
C28A C 1.01170(10) 0.1261(3) 0.18777(6) 0.0310(5) Uani 1 1 d . . .
O1B O 0.74330(9) 0.2506(3) 0.29364(5) 0.0555(6) Uani 1 1 d . . .
O2B O 0.79726(8) 0.1366(2) 0.26262(5) 0.0473(6) Uani 1 1 d . . .
N1B N 0.67718(8) 0.28026(18) 0.23884(5) 0.0241(4) Uani 1 1 d . . .
N2B N 0.69997(8) 0.27169(19) 0.18899(5) 0.0243(4) Uani 1 1 d . . .
C1B C 0.66102(9) 0.2994(2) 0.20887(6) 0.0245(5) Uani 1 1 d . . .
H1B H 0.6276 0.3278 0.2027 0.029 Uiso 1 1 calc R . .
C2B C 0.72760(9) 0.2365(2) 0.23835(6) 0.0276(5) Uani 1 1 d . . .
C3B C 0.74156(9) 0.2308(2) 0.20705(6) 0.0285(5) Uani 1 1 d . . .
H3B H 0.7741 0.2036 0.1990 0.034 Uiso 1 1 calc R . .
C4B C 0.64375(10) 0.2975(3) 0.26665(6) 0.0283(5) Uani 1 1 d . . .
C5B C 0.61789(10) 0.1924(3) 0.27839(6) 0.0360(6) Uani 1 1 d . . .
C6B C 0.58555(12) 0.2131(4) 0.30517(7) 0.0552(10) Uani 1 1 d . . .
H6B H 0.5670 0.1447 0.3142 0.066 Uiso 1 1 calc R . .
C7B C 0.58035(14) 0.3302(5) 0.31844(8) 0.0658(13) Uani 1 1 d . . .
H7B H 0.5582 0.3417 0.3364 0.079 Uiso 1 1 calc R . .
C8B C 0.60682(17) 0.4314(4) 0.30596(9) 0.0628(12) Uani 1 1 d . . .
H8B H 0.6028 0.5116 0.3155 0.075 Uiso 1 1 calc R . .
C9B C 0.63909(13) 0.4176(3) 0.27968(8) 0.0459(8) Uani 1 1 d . . .
C10B C 0.62363(14) 0.0633(3) 0.26375(8) 0.0472(8) Uani 1 1 d . . .
H10B H 0.6508 0.0678 0.2467 0.057 Uiso 1 1 calc R . .
C11B C 0.6417(3) -0.0307(4) 0.28945(12) 0.0867(16) Uani 1 1 d . . .
H11D H 0.6737 -0.0003 0.2994 0.130 Uiso 1 1 calc R . .
H11E H 0.6481 -0.1124 0.2794 0.130 Uiso 1 1 calc R . .
H11F H 0.6149 -0.0394 0.3059 0.130 Uiso 1 1 calc R . .
C12B C 0.5730(2) 0.0214(5) 0.24806(11) 0.0839(16) Uani 1 1 d . . .
H12D H 0.5464 0.0111 0.2646 0.126 Uiso 1 1 calc R . .
H12E H 0.5784 -0.0586 0.2370 0.126 Uiso 1 1 calc R . .
H12F H 0.5618 0.0849 0.2325 0.126 Uiso 1 1 calc R . .
C13B C 0.66781(18) 0.5285(3) 0.26627(11) 0.0643(11) Uani 1 1 d . . .
H13B H 0.6905 0.4973 0.2485 0.077 Uiso 1 1 calc R . .
C14B C 0.7027(3) 0.5901(6) 0.29144(17) 0.130(3) Uani 1 1 d . . .
H14D H 0.6819 0.6155 0.3100 0.194 Uiso 1 1 calc R . .
H14E H 0.7195 0.6640 0.2821 0.194 Uiso 1 1 calc R . .
H14F H 0.7292 0.5301 0.2984 0.194 Uiso 1 1 calc R . .
C15B C 0.6295(2) 0.6213(4) 0.25162(11) 0.0762(13) Uani 1 1 d . . .
H15D H 0.6093 0.5792 0.2349 0.114 Uiso 1 1 calc R . .
H15E H 0.6485 0.6918 0.2422 0.114 Uiso 1 1 calc R . .
H15F H 0.6062 0.6524 0.2684 0.114 Uiso 1 1 calc R . .
C16B C 0.69880(9) 0.2776(2) 0.15418(6) 0.0258(5) Uani 1 1 d . . .
C17B C 0.71421(9) 0.3897(2) 0.13933(6) 0.0292(5) Uani 1 1 d . . .
C18B C 0.71690(10) 0.3880(3) 0.10589(7) 0.0374(6) Uani 1 1 d . . .
H18B H 0.7274 0.4614 0.0947 0.045 Uiso 1 1 calc R . .
C19B C 0.70459(11) 0.2820(3) 0.08884(7) 0.0387(6) Uani 1 1 d . . .
H19B H 0.7072 0.2829 0.0661 0.046 Uiso 1 1 calc R . .
C20B C 0.68837(12) 0.1737(3) 0.10424(7) 0.0394(6) Uani 1 1 d . . .
H20B H 0.6796 0.1017 0.0920 0.047 Uiso 1 1 calc R . .
C21B C 0.68481(10) 0.1699(3) 0.13752(6) 0.0319(5) Uani 1 1 d . . .
C22B C 0.72572(11) 0.5076(3) 0.15854(7) 0.0364(6) Uani 1 1 d . . .
H22B H 0.7419 0.4815 0.1793 0.044 Uiso 1 1 calc R . .
C23B C 0.76316(13) 0.5980(3) 0.14172(9) 0.0494(8) Uani 1 1 d . . .
H23D H 0.7935 0.5515 0.1341 0.074 Uiso 1 1 calc R . .
H23E H 0.7742 0.6629 0.1569 0.074 Uiso 1 1 calc R . .
H23F H 0.7457 0.6374 0.1234 0.074 Uiso 1 1 calc R . .
C24B C 0.67498(14) 0.5762(3) 0.16632(9) 0.0486(7) Uani 1 1 d . . .
H24D H 0.6590 0.6056 0.1463 0.073 Uiso 1 1 calc R . .
H24E H 0.6823 0.6480 0.1803 0.073 Uiso 1 1 calc R . .
H24F H 0.6513 0.5186 0.1773 0.073 Uiso 1 1 calc R . .
C25B C 0.66309(14) 0.0559(3) 0.15444(8) 0.0443(7) Uani 1 1 d . . .
H25B H 0.6749 0.0591 0.1773 0.053 Uiso 1 1 calc R . .
C26B C 0.6822(2) -0.0687(3) 0.14005(11) 0.0691(11) Uani 1 1 d . . .
H26D H 0.6673 -0.0798 0.1186 0.104 Uiso 1 1 calc R . .
H26E H 0.6714 -0.1383 0.1539 0.104 Uiso 1 1 calc R . .
H26F H 0.7201 -0.0674 0.1385 0.104 Uiso 1 1 calc R . .
C27B C 0.60388(15) 0.0627(4) 0.15453(10) 0.0615(10) Uani 1 1 d . . .
H27D H 0.5928 0.1413 0.1646 0.092 Uiso 1 1 calc R . .
H27E H 0.5899 -0.0084 0.1666 0.092 Uiso 1 1 calc R . .
H27F H 0.5911 0.0597 0.1324 0.092 Uiso 1 1 calc R . .
C28B C 0.75905(10) 0.2053(3) 0.26806(7) 0.0381(6) Uani 1 1 d . . .
O1C O 0.75609(8) 0.4121(2) 0.02946(5) 0.0435(5) Uani 1 1 d . . .
O2C O 0.82454(8) 0.3856(3) -0.00199(6) 0.0617(7) Uani 1 1 d . . .
N1C N 0.69009(8) 0.37803(19) -0.02638(5) 0.0276(4) Uani 1 1 d . . .
N2C N 0.71430(8) 0.39375(19) -0.07603(5) 0.0277(4) Uani 1 1 d . . .
C1C C 0.67326(9) 0.3834(2) -0.05657(6) 0.0294(5) Uani 1 1 d . . .
H1C H 0.6381 0.3804 -0.0632 0.035 Uiso 1 1 calc R . .
C2C C 0.74423(9) 0.3850(2) -0.02608(6) 0.0266(5) Uani 1 1 d . . .
C3C C 0.75850(9) 0.3942(2) -0.05747(6) 0.0267(5) Uani 1 1 d . . .
H3C H 0.7930 0.4000 -0.0652 0.032 Uiso 1 1 calc R . .
C4C C 0.65617(9) 0.3456(2) 0.00026(6) 0.0287(5) Uani 1 1 d . . .
C5C C 0.63339(11) 0.4418(3) 0.01830(8) 0.0390(6) Uani 1 1 d . . .
C6C C 0.60085(11) 0.4052(3) 0.04330(8) 0.0412(7) Uani 1 1 d . . .
H6C H 0.5846 0.4677 0.0561 0.049 Uiso 1 1 calc R . .
C7C C 0.59159(10) 0.2811(3) 0.04993(7) 0.0363(6) Uani 1 1 d . . .
H7C H 0.5692 0.2587 0.0671 0.044 Uiso 1 1 calc R . .
C8C C 0.61469(10) 0.1890(3) 0.03175(6) 0.0325(5) Uani 1 1 d . . .
H8C H 0.6080 0.1035 0.0366 0.039 Uiso 1 1 calc R . .
C9C C 0.64786(9) 0.2187(2) 0.00627(6) 0.0285(5) Uani 1 1 d . . .
C10C C 0.64212(16) 0.5779(3) 0.00967(11) 0.0640(11) Uani 1 1 d . . .
H10C H 0.6756 0.5839 -0.0023 0.077 Uiso 1 1 calc R . .
C11C C 0.5986(3) 0.6249(4) -0.01268(12) 0.0883(18) Uani 1 1 d . . .
H11G H 0.5968 0.5711 -0.0318 0.132 Uiso 0.80 1 d P A 1
H11H H 0.6059 0.7113 -0.0193 0.132 Uiso 0.80 1 d P A 1
H11I H 0.5654 0.6219 -0.0013 0.132 Uiso 0.80 1 d P A 1
H11X H 0.5819 0.6984 -0.0031 0.132 Uiso 0.20 1 d P A 2
H11Y H 0.5728 0.5582 -0.0156 0.132 Uiso 0.20 1 d P A 2
H11Z H 0.6133 0.6476 -0.0336 0.132 Uiso 0.20 1 d P A 2
C12C C 0.64654(17) 0.6600(4) 0.04030(14) 0.0769(14) Uani 1 1 d . . .
H12G H 0.6131 0.6620 0.0514 0.115 Uiso 1 1 calc R . .
H12H H 0.6565 0.7455 0.0342 0.115 Uiso 1 1 calc R . .
H12I H 0.6728 0.6245 0.0546 0.115 Uiso 1 1 calc R . .
C13C C 0.67366(12) 0.1153(3) -0.01299(7) 0.0382(6) Uani 1 1 d . . .
H13C H 0.6939 0.1563 -0.0306 0.046 Uiso 1 1 calc R . .
C14C C 0.63374(18) 0.0296(4) -0.02879(10) 0.0652(11) Uani 1 1 d . . .
H14G H 0.6138 -0.0138 -0.0121 0.098 Uiso 1 1 calc R . .
H14H H 0.6515 -0.0322 -0.0423 0.098 Uiso 1 1 calc R . .
H14I H 0.6103 0.0798 -0.0421 0.098 Uiso 1 1 calc R . .
C15C C 0.71178(19) 0.0436(4) 0.00785(11) 0.0739(13) Uani 1 1 d . . .
H15G H 0.7362 0.1025 0.0177 0.111 Uiso 1 1 calc R . .
H15H H 0.7308 -0.0166 -0.0054 0.111 Uiso 1 1 calc R . .
H15I H 0.6929 -0.0013 0.0247 0.111 Uiso 1 1 calc R . .
C16C C 0.71149(10) 0.4050(2) -0.11071(6) 0.0302(5) Uani 1 1 d . . .
C17C C 0.69722(13) 0.2985(3) -0.12861(7) 0.0415(7) Uani 1 1 d . . .
C18C C 0.69506(16) 0.3125(3) -0.16187(8) 0.0542(9) Uani 1 1 d . . .
H18C H 0.6857 0.2429 -0.1749 0.065 Uiso 1 1 calc R . .
C19C C 0.70630(14) 0.4263(3) -0.17628(8) 0.0507(8) Uani 1 1 d . . .
H19C H 0.7043 0.4340 -0.1990 0.061 Uiso 1 1 calc R . .
C20C C 0.72041(12) 0.5285(3) -0.15797(7) 0.0410(7) Uani 1 1 d . . .
H20C H 0.7278 0.6059 -0.1683 0.049 Uiso 1 1 calc R . .
C21C C 0.72412(10) 0.5211(3) -0.12470(7) 0.0327(6) Uani 1 1 d . . .
C22C C 0.68411(15) 0.1736(3) -0.11327(8) 0.0516(8) Uani 1 1 d . . .
H22C H 0.6896 0.1795 -0.0895 0.062 Uiso 1 1 calc R . .
C23C C 0.62837(15) 0.1383(4) -0.11989(13) 0.0703(12) Uani 1 1 d . . .
H23G H 0.6055 0.2059 -0.1126 0.105 Uiso 1 1 calc R . .
H23H H 0.6199 0.0609 -0.1084 0.105 Uiso 1 1 calc R . .
H23I H 0.6236 0.1254 -0.1430 0.105 Uiso 1 1 calc R . .
C24C C 0.71820(16) 0.0653(4) -0.12711(15) 0.0785(14) Uani 1 1 d . . .
H24G H 0.7148 0.0632 -0.1506 0.118 Uiso 1 1 calc R . .
H24H H 0.7066 -0.0150 -0.1181 0.118 Uiso 1 1 calc R . .
H24I H 0.7545 0.0795 -0.1213 0.118 Uiso 1 1 calc R . .
C25C C 0.73938(12) 0.6334(3) -0.10458(7) 0.0374(6) Uani 1 1 d . . .
H25C H 0.7602 0.6017 -0.0860 0.045 Uiso 1 1 calc R . .
C26C C 0.69143(16) 0.6990(3) -0.09080(11) 0.0611(10) Uani 1 1 d . . .
H26G H 0.6697 0.7293 -0.1085 0.092 Uiso 1 1 calc R . .
H26H H 0.7023 0.7700 -0.0775 0.092 Uiso 1 1 calc R . .
H26I H 0.6717 0.6395 -0.0777 0.092 Uiso 1 1 calc R . .
C27C C 0.77303(13) 0.7276(3) -0.12298(9) 0.0459(7) Uani 1 1 d . . .
H27G H 0.8023 0.6836 -0.1328 0.069 Uiso 1 1 calc R . .
H27H H 0.7860 0.7914 -0.1081 0.069 Uiso 1 1 calc R . .
H27I H 0.7523 0.7679 -0.1398 0.069 Uiso 1 1 calc R . .
C28C C 0.77804(10) 0.3933(3) 0.00335(6) 0.0319(5) Uani 1 1 d . . .
O1D O 1.00865(9) 0.2476(3) -0.10329(5) 0.0580(7) Uani 1 1 d . . .
O2D O 1.06340(8) 0.1392(2) -0.07098(5) 0.0487(6) Uani 1 1 d . . .
N1D N 0.94225(8) 0.28471(18) -0.04899(5) 0.0237(4) Uani 1 1 d . . .
N2D N 0.96438(8) 0.27914(18) 0.00102(5) 0.0241(4) Uani 1 1 d . . .
C1D C 0.92630(9) 0.3068(2) -0.01901(6) 0.0241(5) Uani 1 1 d . . .
H1D H 0.8931 0.3373 -0.0131 0.029 Uiso 1 1 calc R . .
C2D C 0.99277(9) 0.2391(2) -0.04800(6) 0.0286(5) Uani 1 1 d . . .
C3D C 1.00602(10) 0.2358(2) -0.01648(6) 0.0286(5) Uani 1 1 d . . .
H3D H 1.0382 0.2085 -0.0080 0.034 Uiso 1 1 calc R . .
C4D C 0.90932(9) 0.3001(2) -0.07699(6) 0.0286(5) Uani 1 1 d . . .
C5D C 0.90419(14) 0.4191(3) -0.09035(8) 0.0478(8) Uani 1 1 d . . .
C6D C 0.87173(17) 0.4323(5) -0.11642(9) 0.0645(12) Uani 1 1 d . . .
H6D H 0.8672 0.5126 -0.1259 0.077 Uiso 1 1 calc R . .
C7D C 0.84564(16) 0.3305(5) -0.12900(8) 0.0719(15) Uani 1 1 d . . .
H7D H 0.8234 0.3411 -0.1469 0.086 Uiso 1 1 calc R . .
C8D C 0.85196(13) 0.2137(4) -0.11549(8) 0.0562(10) Uani 1 1 d . . .
H8D H 0.8344 0.1440 -0.1246 0.067 Uiso 1 1 calc R . .
C9D C 0.88363(11) 0.1953(3) -0.08876(7) 0.0362(6) Uani 1 1 d . . .
C10D C 0.93211(18) 0.5329(3) -0.07690(11) 0.0644(11) Uani 1 1 d . . .
H10D H 0.9553 0.5037 -0.0592 0.077 Uiso 1 1 calc R . .
C11D C 0.8931(2) 0.6253(4) -0.06250(11) 0.0806(15) Uani 1 1 d . . .
H11J H 0.8735 0.5837 -0.0454 0.121 Uiso 1 1 calc R . .
H11K H 0.8693 0.6538 -0.0793 0.121 Uiso 1 1 calc R . .
H11L H 0.9116 0.6976 -0.0536 0.121 Uiso 1 1 calc R . .
C12D C 0.9657(4) 0.5921(6) -0.1027(2) 0.155(4) Uani 1 1 d . . .
H12J H 0.9439 0.6205 -0.1205 0.232 Uiso 1 1 calc R . .
H12K H 0.9907 0.5302 -0.1106 0.232 Uiso 1 1 calc R . .
H12L H 0.9844 0.6640 -0.0936 0.232 Uiso 1 1 calc R . .
C13D C 0.88990(14) 0.0669(3) -0.07427(8) 0.0491(8) Uani 1 1 d . . .
H13D H 0.9174 0.0721 -0.0574 0.059 Uiso 1 1 calc R . .
C14D C 0.8396(2) 0.0234(6) -0.05793(11) 0.0871(17) Uani 1 1 d . . .
H14J H 0.8128 0.0106 -0.0742 0.131 Uiso 1 1 calc R . .
H14K H 0.8281 0.0874 -0.0426 0.131 Uiso 1 1 calc R . .
H14L H 0.8459 -0.0556 -0.0465 0.131 Uiso 1 1 calc R . .
C15D C 0.9073(3) -0.0270(4) -0.09921(12) 0.0926(18) Uani 1 1 d . . .
H15J H 0.9368 0.0070 -0.1111 0.139 Uiso 1 1 calc R . .
H15K H 0.8787 -0.0438 -0.1141 0.139 Uiso 1 1 calc R . .
H15L H 0.9175 -0.1051 -0.0886 0.139 Uiso 1 1 calc R . .
C16D C 0.96322(9) 0.2923(2) 0.03583(6) 0.0252(5) Uani 1 1 d . . .
C17D C 0.95061(10) 0.1868(2) 0.05398(7) 0.0323(5) Uani 1 1 d . . .
C18D C 0.95304(11) 0.2005(3) 0.08739(7) 0.0359(6) Uani 1 1 d . . .
H18D H 0.9456 0.1306 0.1008 0.043 Uiso 1 1 calc R . .
C19D C 0.96613(12) 0.3141(3) 0.10122(7) 0.0393(6) Uani 1 1 d . . .
H19D H 0.9674 0.3215 0.1240 0.047 Uiso 1 1 calc R . .
C20D C 0.97726(11) 0.4159(3) 0.08243(7) 0.0367(6) Uani 1 1 d . . .
H20D H 0.9861 0.4932 0.0924 0.044 Uiso 1 1 calc R . .
C21D C 0.97597(10) 0.4089(2) 0.04894(6) 0.0282(5) Uani 1 1 d . . .
C22D C 0.93310(14) 0.0655(3) 0.03886(8) 0.0471(7) Uani 1 1 d . . .
H22D H 0.9480 0.0611 0.0167 0.056 Uiso 1 1 calc R . .
C23D C 0.87356(18) 0.0670(4) 0.03589(12) 0.0752(13) Uani 1 1 d . . .
H23J H 0.8628 0.1402 0.0233 0.113 Uiso 1 1 calc R . .
H23K H 0.8581 0.0712 0.0574 0.113 Uiso 1 1 calc R . .
H23L H 0.8619 -0.0096 0.0251 0.113 Uiso 1 1 calc R . .
C24D C 0.9515(2) -0.0505(3) 0.05751(13) 0.0754(13) Uani 1 1 d . . .
H24J H 0.9343 -0.0532 0.0785 0.113 Uiso 1 1 calc R . .
H24K H 0.9890 -0.0460 0.0606 0.113 Uiso 1 1 calc R . .
H24L H 0.9429 -0.1263 0.0453 0.113 Uiso 1 1 calc R . .
C25D C 0.98530(12) 0.5235(3) 0.02800(7) 0.0389(6) Uani 1 1 d . . .
H25D H 0.9975 0.4942 0.0065 0.047 Uiso 1 1 calc R . .
C26D C 0.93432(14) 0.5939(3) 0.02345(9) 0.0494(8) Uani 1 1 d . . .
H26J H 0.9228 0.6278 0.0441 0.074 Uiso 1 1 calc R . .
H26K H 0.9080 0.5363 0.0151 0.074 Uiso 1 1 calc R . .
H26L H 0.9394 0.6628 0.0082 0.074 Uiso 1 1 calc R . .
C27D C 1.02605(13) 0.6131(3) 0.04173(9) 0.0499(8) Uani 1 1 d . . .
H27J H 1.0573 0.5659 0.0473 0.075 Uiso 1 1 calc R . .
H27K H 1.0123 0.6538 0.0611 0.075 Uiso 1 1 calc R . .
H27L H 1.0345 0.6771 0.0257 0.075 Uiso 1 1 calc R . .
C28D C 1.02430(10) 0.2048(3) -0.07728(7) 0.0385(6) Uani 1 1 d . . .
O1S O 0.83688(9) 0.4355(2) 0.07675(6) 0.0513(5) Uani 1 1 d . . .
O2S O 0.57010(11) 0.4274(3) 0.11713(6) 0.0714(8) Uani 1 1 d . . .
C1S C 0.79339(18) 0.6963(4) 0.04280(13) 0.0675(12) Uani 0.919(3) 1 d P . .
H1SA H 0.8282 0.6664 0.0492 0.081 Uiso 0.919(3) 1 calc PR . .
H1SB H 0.7687 0.6265 0.0460 0.081 Uiso 0.919(3) 1 calc PR . .
Cl1S Cl 0.77532(5) 0.82395(11) 0.06776(3) 0.0749(4) Uani 0.919(3) 1 d P . .
Cl2S Cl 0.79433(7) 0.73711(11) 0.00235(4) 0.0909(5) Uani 0.919(3) 1 d P . .
C2S C 1.03197(19) 0.8392(4) 0.15881(12) 0.0708(12) Uani 0.953(3) 1 d P . .
H2SA H 1.0068 0.9061 0.1534 0.085 Uiso 0.953(3) 1 calc PR . .
H2SB H 1.0670 0.8770 0.1589 0.085 Uiso 0.953(3) 1 calc PR . .
Cl3S Cl 1.01777(6) 0.77941(11) 0.19768(4) 0.0936(5) Uani 0.953(3) 1 d P . .
Cl4S Cl 1.02938(10) 0.72391(16) 0.12984(5) 0.1407(10) Uani 0.953(3) 1 d P . .
C3S C 1.0161(6) 0.8516(13) -0.0620(3) 0.036(3) Uiso 0.204(3) 1 d P A 2
H3SA H 1.0428 0.9180 -0.0624 0.043 Uiso 0.204(3) 1 calc PR A 2
H3SB H 0.9951 0.8590 -0.0818 0.043 Uiso 0.204(3) 1 calc PR A 2
Cl5S Cl 1.04629(16) 0.7013(3) -0.06071(11) 0.0539(13) Uani 0.204(3) 1 d P A 2
Cl6S Cl 0.97581(14) 0.8716(3) -0.02787(9) 0.0425(10) Uani 0.204(3) 1 d P A 2
C4S C 0.7466(7) 0.8418(16) 0.2520(4) 0.045(4) Uiso 0.191(3) 1 d P . .
H4SA H 0.7237 0.8440 0.2711 0.054 Uiso 0.191(3) 1 calc PR . .
H4SB H 0.7717 0.9114 0.2540 0.054 Uiso 0.191(3) 1 calc PR . .
Cl7S Cl 0.70979(18) 0.8642(4) 0.21803(11) 0.0529(13) Uiso 0.191(3) 1 d P . .
Cl8S Cl 0.78078(18) 0.6964(4) 0.25137(12) 0.0558(13) Uiso 0.191(3) 1 d P . .

loop_
_atom_site_aniso_label
_atom_site_aniso_U_11
_atom_site_aniso_U_22
_atom_site_aniso_U_33
_atom_site_aniso_U_23
_atom_site_aniso_U_13
_atom_site_aniso_U_12
O1A 0.0351(10) 0.0714(14) 0.0242(9) 0.0073(9) 0.0004(8) 0.0116(9)
O2A 0.0242(10) 0.1021(19) 0.0334(11) -0.0055(12) 0.0033(8) -0.0153(11)
N1A 0.0214(10) 0.0230(9) 0.0325(11) 0.0053(8) -0.0030(8) 0.0013(7)
N2A 0.0243(10) 0.0284(10) 0.0272(11) 0.0045(8) 0.0019(8) 0.0031(8)
C1A 0.0243(12) 0.0270(11) 0.0313(12) 0.0056(9) 0.0020(10) 0.0023(9)
C2A 0.0203(11) 0.0254(10) 0.0264(12) 0.0018(9) -0.0017(9) -0.0027(9)
C3A 0.0227(11) 0.0268(11) 0.0247(11) 0.0001(9) 0.0001(9) -0.0008(8)
C4A 0.0210(11) 0.0307(12) 0.0279(12) 0.0046(10) -0.0016(9) 0.0008(9)
C5A 0.0319(13) 0.0294(13) 0.0477(16) 0.0018(11) -0.0104(12) -0.0022(10)
C6A 0.0310(13) 0.0405(14) 0.0403(15) -0.0011(12) -0.0103(11) -0.0054(11)
C7A 0.0261(12) 0.0487(15) 0.0304(13) 0.0050(11) -0.0030(10) 0.0045(10)
C8A 0.0298(13) 0.0362(13) 0.0315(13) 0.0080(10) 0.0020(11) 0.0052(10)
C9A 0.0230(11) 0.0312(12) 0.0295(12) 0.0052(10) 0.0018(9) 0.0018(9)
C10A 0.064(2) 0.0284(14) 0.069(2) 0.0007(14) -0.0310(18) -0.0041(14)
C11A 0.076(3) 0.0364(17) 0.095(3) -0.0145(18) -0.032(2) 0.0064(16)
C12A 0.100(3) 0.0442(19) 0.074(3) 0.0185(19) -0.015(2) -0.022(2)
C13A 0.0378(14) 0.0278(12) 0.0376(14) 0.0016(11) -0.0057(12) 0.0026(10)
C14A 0.072(2) 0.0467(18) 0.058(2) -0.0101(16) 0.0114(18) -0.0264(17)
C15A 0.057(2) 0.056(2) 0.059(2) -0.0236(17) -0.0007(17) 0.0124(16)
C16A 0.0320(13) 0.0395(14) 0.0237(12) 0.0085(10) 0.0064(10) 0.0055(10)
C17A 0.066(2) 0.0438(16) 0.0315(15) 0.0077(12) 0.0142(14) 0.0171(15)
C18A 0.089(3) 0.0501(19) 0.0344(17) 0.0005(14) 0.0179(17) 0.0211(18)
C19A 0.069(2) 0.068(2) 0.0298(15) 0.0136(15) 0.0118(15) 0.0157(18)
C20A 0.0469(17) 0.0501(18) 0.0352(15) 0.0144(13) 0.0080(13) 0.0092(13)
C21A 0.0284(12) 0.0371(13) 0.0341(13) 0.0076(11) 0.0025(10) 0.0026(10)
C22A 0.102(3) 0.0426(18) 0.0384(17) 0.0082(14) 0.0259(19) 0.0263(19)
C23A 0.045(2) 0.069(3) 0.306(12) 0.080(5) 0.009(4) 0.008(2)
C24A 0.057(2) 0.058(2) 0.128(4) 0.028(3) -0.023(3) 0.0029(18)
C25A 0.0439(16) 0.0303(13) 0.0378(14) 0.0097(11) 0.0077(12) 0.0029(11)
C26A 0.0460(17) 0.0400(16) 0.0562(19) 0.0096(14) 0.0025(15) 0.0085(13)
C27A 0.067(2) 0.0450(18) 0.066(2) -0.0038(16) -0.0161(19) 0.0021(16)
C28A 0.0290(13) 0.0364(13) 0.0277(13) 0.0011(10) 0.0015(10) -0.0052(10)
O1B 0.0382(12) 0.1010(19) 0.0272(10) 0.0133(12) -0.0049(9) 0.0189(12)
O2B 0.0228(9) 0.0767(15) 0.0422(12) 0.0260(11) 0.0027(8) 0.0136(9)
N1B 0.0222(10) 0.0270(9) 0.0232(10) 0.0035(8) -0.0011(8) -0.0003(7)
N2B 0.0216(10) 0.0269(9) 0.0244(10) 0.0057(8) -0.0017(8) 0.0000(7)
C1B 0.0220(11) 0.0254(11) 0.0260(11) 0.0008(9) -0.0013(9) 0.0022(8)
C2B 0.0231(12) 0.0309(12) 0.0288(12) 0.0101(10) -0.0007(10) 0.0024(9)
C3B 0.0194(11) 0.0342(12) 0.0318(13) 0.0136(10) 0.0001(9) 0.0027(9)
C4B 0.0231(12) 0.0395(13) 0.0222(12) -0.0036(10) -0.0036(9) 0.0076(10)
C5B 0.0264(13) 0.0571(17) 0.0245(13) 0.0064(11) 0.0019(10) -0.0017(11)
C6B 0.0320(15) 0.107(3) 0.0268(14) 0.0090(17) 0.0055(12) 0.0028(16)
C7B 0.0439(19) 0.128(4) 0.0256(15) -0.012(2) 0.0006(14) 0.037(2)
C8B 0.070(2) 0.083(3) 0.0354(17) -0.0216(18) -0.0137(17) 0.042(2)
C9B 0.0511(18) 0.0476(17) 0.0390(16) -0.0141(13) -0.0174(14) 0.0183(14)
C10B 0.0557(19) 0.0478(17) 0.0382(16) 0.0053(13) 0.0092(14) -0.0189(14)
C11B 0.144(5) 0.047(2) 0.070(3) 0.010(2) -0.021(3) -0.012(3)
C12B 0.089(3) 0.110(4) 0.053(2) -0.005(2) -0.004(2) -0.049(3)
C13B 0.086(3) 0.0390(17) 0.068(2) -0.0175(17) -0.028(2) 0.0058(17)
C14B 0.190(7) 0.084(4) 0.116(5) 0.004(4) -0.083(5) -0.052(4)
C15B 0.110(4) 0.060(2) 0.059(2) -0.0034(19) -0.007(2) 0.030(2)
C16B 0.0223(11) 0.0339(12) 0.0211(11) 0.0045(9) -0.0019(9) 0.0009(9)
C17B 0.0219(11) 0.0365(13) 0.0292(13) 0.0107(10) -0.0035(10) -0.0016(9)
C18B 0.0290(13) 0.0522(16) 0.0310(14) 0.0153(12) -0.0008(10) -0.0063(11)
C19B 0.0308(13) 0.0605(18) 0.0248(13) 0.0044(12) -0.0027(10) -0.0041(12)
C20B 0.0393(15) 0.0495(16) 0.0294(13) -0.0051(12) -0.0060(11) -0.0044(12)
C21B 0.0290(12) 0.0367(13) 0.0300(13) 0.0009(11) -0.0003(10) -0.0005(10)
C22B 0.0431(15) 0.0303(13) 0.0359(14) 0.0109(11) -0.0065(12) -0.0052(11)
C23B 0.0430(17) 0.0372(15) 0.068(2) 0.0161(15) -0.0054(15) -0.0091(12)
C24B 0.060(2) 0.0345(14) 0.0517(18) 0.0078(13) 0.0093(15) -0.0013(13)
C25B 0.064(2) 0.0307(13) 0.0381(15) -0.0008(12) -0.0018(14) -0.0118(13)
C26B 0.096(3) 0.0343(16) 0.077(3) -0.0027(17) 0.007(2) -0.0014(18)
C27B 0.062(2) 0.053(2) 0.069(2) -0.0009(17) 0.0158(19) -0.0226(17)
C28B 0.0248(13) 0.0627(18) 0.0268(13) 0.0195(12) 0.0009(10) 0.0036(12)
O1C 0.0349(10) 0.0674(14) 0.0283(10) 0.0018(9) 0.0055(8) -0.0077(9)
O2C 0.0231(10) 0.119(2) 0.0435(12) -0.0107(14) -0.0003(9) 0.0176(12)
N1C 0.0221(10) 0.0297(10) 0.0309(11) 0.0069(8) 0.0055(8) 0.0004(8)
N2C 0.0258(10) 0.0282(10) 0.0292(11) 0.0057(8) -0.0007(8) -0.0003(8)
C1C 0.0214(12) 0.0306(12) 0.0361(14) 0.0098(10) 0.0001(10) -0.0034(9)
C2C 0.0196(11) 0.0284(11) 0.0319(13) 0.0033(9) 0.0034(9) 0.0030(9)
C3C 0.0217(11) 0.0311(11) 0.0272(12) 0.0021(9) 0.0033(9) 0.0021(9)
C4C 0.0223(11) 0.0339(13) 0.0300(12) 0.0060(10) 0.0037(10) -0.0010(9)
C5C 0.0280(13) 0.0396(15) 0.0494(17) 0.0036(12) 0.0144(12) 0.0025(11)
C6C 0.0324(14) 0.0505(17) 0.0408(16) -0.0049(13) 0.0112(12) 0.0023(12)
C7C 0.0241(12) 0.0582(18) 0.0267(13) 0.0049(12) -0.0012(10) -0.0069(11)
C8C 0.0282(12) 0.0447(15) 0.0245(12) 0.0091(11) -0.0041(10) -0.0097(10)
C9C 0.0242(11) 0.0347(13) 0.0266(12) 0.0062(10) -0.0027(10) -0.0032(9)
C10C 0.068(2) 0.0349(16) 0.089(3) -0.0016(17) 0.045(2) 0.0034(15)
C11C 0.147(5) 0.047(2) 0.071(3) 0.020(2) 0.038(3) 0.041(3)
C12C 0.065(2) 0.0390(18) 0.127(4) -0.020(2) 0.023(3) 0.0013(17)
C13C 0.0464(16) 0.0283(13) 0.0401(15) 0.0031(11) 0.0098(13) -0.0011(11)
C14C 0.079(3) 0.054(2) 0.063(2) -0.0179(18) 0.019(2) -0.0223(19)
C15C 0.087(3) 0.065(2) 0.070(3) 0.013(2) 0.007(2) 0.042(2)
C16C 0.0287(12) 0.0331(13) 0.0288(13) 0.0047(10) -0.0041(10) -0.0021(10)
C17C 0.0497(17) 0.0392(15) 0.0356(15) 0.0060(12) -0.0107(13) -0.0096(12)
C18C 0.071(2) 0.055(2) 0.0369(17) 0.0038(14) -0.0185(16) -0.0173(17)
C19C 0.063(2) 0.0566(19) 0.0320(15) 0.0084(14) -0.0113(14) -0.0111(16)
C20C 0.0428(16) 0.0436(16) 0.0365(15) 0.0140(12) -0.0049(12) -0.0065(12)
C21C 0.0281(12) 0.0335(13) 0.0364(14) 0.0084(11) -0.0027(10) -0.0030(10)
C22C 0.079(2) 0.0369(15) 0.0390(16) 0.0059(13) -0.0166(16) -0.0188(15)
C23C 0.052(2) 0.055(2) 0.104(3) 0.022(2) 0.019(2) -0.0094(17)
C24C 0.047(2) 0.058(2) 0.130(4) 0.021(3) -0.004(2) -0.0037(17)
C25C 0.0439(16) 0.0311(13) 0.0372(14) 0.0071(11) -0.0001(12) -0.0029(11)
C26C 0.067(2) 0.0445(18) 0.072(3) -0.0051(17) 0.026(2) -0.0024(16)
C27C 0.0485(17) 0.0348(15) 0.0544(19) 0.0063(13) -0.0051(14) -0.0058(12)
C28C 0.0277(12) 0.0402(13) 0.0277(13) 0.0046(10) 0.0003(10) 0.0017(10)
O1D 0.0402(12) 0.109(2) 0.0254(10) -0.0151(12) 0.0040(9) 0.0159(13)
O2D 0.0251(10) 0.0773(16) 0.0437(12) -0.0247(11) -0.0011(9) 0.0125(10)
N1D 0.0219(10) 0.0278(10) 0.0215(9) -0.0019(8) 0.0031(8) -0.0020(7)
N2D 0.0229(10) 0.0250(9) 0.0244(10) -0.0032(8) 0.0027(8) -0.0009(7)
C1D 0.0220(11) 0.0243(10) 0.0261(11) 0.0011(9) 0.0042(9) -0.0005(8)
C2D 0.0226(12) 0.0329(12) 0.0302(12) -0.0121(10) 0.0001(10) 0.0012(9)
C3D 0.0248(12) 0.0345(12) 0.0266(12) -0.0111(10) -0.0002(9) 0.0017(9)
C4D 0.0238(12) 0.0408(13) 0.0211(11) 0.0030(10) 0.0035(9) 0.0078(10)
C5D 0.0550(19) 0.0520(18) 0.0365(16) 0.0151(14) 0.0177(14) 0.0176(15)
C6D 0.071(2) 0.089(3) 0.0327(17) 0.0240(19) 0.0139(17) 0.044(2)
C7D 0.055(2) 0.137(4) 0.0234(15) 0.018(2) 0.0031(15) 0.051(3)
C8D 0.0347(16) 0.103(3) 0.0308(15) -0.0067(18) -0.0057(13) -0.0013(16)
C9D 0.0255(13) 0.0559(17) 0.0271(13) 0.0007(12) -0.0041(11) 0.0004(11)
C10D 0.085(3) 0.0378(17) 0.070(2) 0.0209(17) 0.023(2) 0.0055(17)
C11D 0.122(4) 0.062(2) 0.058(2) 0.007(2) -0.001(3) 0.034(3)
C12D 0.233(9) 0.069(3) 0.162(7) 0.004(4) 0.123(7) -0.050(5)
C13D 0.059(2) 0.0480(17) 0.0403(17) -0.0061(14) -0.0060(15) -0.0214(15)
C14D 0.092(3) 0.117(4) 0.052(2) 0.015(3) 0.002(2) -0.057(3)
C15D 0.162(6) 0.045(2) 0.071(3) -0.013(2) 0.016(3) -0.018(3)
C16D 0.0239(11) 0.0304(11) 0.0213(11) -0.0021(9) 0.0008(9) 0.0013(9)
C17D 0.0334(13) 0.0295(12) 0.0340(14) 0.0011(11) 0.0036(11) -0.0006(10)
C18D 0.0345(14) 0.0401(14) 0.0330(14) 0.0102(11) 0.0022(11) 0.0038(11)
C19D 0.0402(15) 0.0556(17) 0.0222(12) -0.0032(12) 0.0030(11) 0.0047(12)
C20D 0.0405(15) 0.0411(14) 0.0287(13) -0.0099(11) -0.0001(11) -0.0017(11)
C21D 0.0269(12) 0.0293(12) 0.0285(12) -0.0050(10) 0.0050(10) -0.0002(9)
C22D 0.063(2) 0.0353(15) 0.0430(17) 0.0016(13) 0.0105(15) -0.0126(14)
C23D 0.077(3) 0.065(2) 0.084(3) 0.012(2) -0.025(2) -0.038(2)
C24D 0.098(3) 0.0309(17) 0.097(3) 0.0045(18) 0.003(3) -0.0011(18)
C25D 0.0548(17) 0.0301(13) 0.0319(13) -0.0054(11) 0.0116(12) -0.0088(12)
C26D 0.064(2) 0.0308(14) 0.0530(19) 0.0052(13) -0.0099(16) -0.0043(13)
C27D 0.0493(18) 0.0353(15) 0.065(2) -0.0127(14) 0.0148(16) -0.0105(13)
C28D 0.0240(13) 0.0584(17) 0.0330(14) -0.0193(13) 0.0009(11) 0.0029(11)
O1S 0.0476(12) 0.0665(15) 0.0399(12) 0.0086(10) -0.0005(10) 0.0033(11)
O2S 0.0647(17) 0.103(2) 0.0471(15) -0.0120(14) 0.0174(13) -0.0179(15)
C1S 0.060(2) 0.054(2) 0.089(3) 0.021(2) 0.007(2) 0.0146(18)
Cl1S 0.0945(8) 0.0626(6) 0.0675(7) 0.0183(5) -0.0003(6) -0.0098(5)
Cl2S 0.1296(12) 0.0547(6) 0.0884(9) 0.0146(6) 0.0545(8) 0.0201(6)
C2S 0.067(3) 0.058(2) 0.088(3) -0.026(2) -0.009(2) -0.0068(19)
Cl3S 0.1154(11) 0.0581(6) 0.1072(11) 0.0207(6) -0.0489(8) -0.0243(6)
Cl4S 0.217(2) 0.0854(10) 0.1195(14) -0.0562(10) -0.0664(14) 0.0671(12)
Cl5S 0.054(2) 0.0386(18) 0.069(3) -0.0161(17) -0.0319(19) 0.0125(15)
Cl6S 0.0430(19) 0.0367(17) 0.048(2) 0.0114(14) -0.0001(14) -0.0039(13)

loop_
_atom_type_symbol
_atom_type_description
_atom_type_scat_dispersion_real
_atom_type_scat_dispersion_imag
_atom_type_scat_source
C C 0.0181 0.0091 'International Tables Vol C Tables 4.2.6.8 and 6.1.1.4'
H H 0.0000 0.0000 'International Tables Vol C Tables 4.2.6.8 and 6.1.1.4'
N N 0.0311 0.0180 'International Tables Vol C Tables 4.2.6.8 and 6.1.1.4'
O O 0.0492 0.0322 'International Tables Vol C Tables 4.2.6.8 and 6.1.1.4'
Cl Cl 0.3639 0.7018 'International Tables Vol C Tables 4.2.6.8 and 6.1.1.4'

loop_
_geom_angle_atom_site_label_1
_geom_angle_atom_site_label_2
_geom_angle_atom_site_label_3
_geom_angle
C1A N1A C2A 109.0(2)
C1A N1A C4A 123.8(2)
C2A N1A C4A 126.6(2)
C1A N2A C3A 108.5(2)
C1A N2A C16A 125.1(2)
C3A N2A C16A 126.4(2)
N1A C1A N2A 108.4(2)
C3A C2A N1A 106.4(2)
C3A C2A C28A 128.1(2)
N1A C2A C28A 125.4(2)
C2A C3A N2A 107.6(2)
C5A C4A C9A 123.9(2)
C5A C4A N1A 118.5(2)
C9A C4A N1A 117.5(2)
C4A C5A C6A 116.7(2)
C4A C5A C10A 122.4(3)
C6A C5A C10A 120.9(3)
C7A C6A C5A 121.1(3)
C6A C7A C8A 119.9(3)
C7A C8A C9A 121.4(2)
C4A C9A C8A 116.9(2)
C4A C9A C13A 122.6(2)
C8A C9A C13A 120.5(2)
C5A C10A C11A 112.7(3)
C5A C10A C12A 110.6(3)
C11A C10A C12A 110.6(3)
C14A C13A C9A 112.3(2)
C14A C13A C15A 111.7(3)
C9A C13A C15A 110.7(2)
C17A C16A C21A 123.8(3)
C17A C16A N2A 118.8(2)
C21A C16A N2A 117.5(2)
C16A C17A C18A 116.3(3)
C16A C17A C22A 123.6(3)
C18A C17A C22A 120.0(3)
C19A C18A C17A 121.6(3)
C20A C19A C18A 120.4(3)
C19A C20A C21A 120.9(3)
C20A C21A C16A 117.0(3)
C20A C21A C25A 121.1(3)
C16A C21A C25A 121.9(2)
C24A C22A C23A 108.3(4)
C24A C22A C17A 112.0(3)
C23A C22A C17A 112.2(4)
C27A C25A C21A 111.0(3)
C27A C25A C26A 109.8(3)
C21A C25A C26A 113.1(3)
O1A C28A O2A 128.2(3)
O1A C28A C2A 117.8(2)
O2A C28A C2A 113.9(2)
C1B N1B C2B 109.5(2)
C1B N1B C4B 122.6(2)
C2B N1B C4B 127.8(2)
C1B N2B C3B 108.6(2)
C1B N2B C16B 126.4(2)
C3B N2B C16B 125.0(2)
N1B C1B N2B 108.1(2)
C3B C2B N1B 106.3(2)
C3B C2B C28B 129.2(2)
N1B C2B C28B 124.5(2)
C2B C3B N2B 107.6(2)
C5B C4B C9B 124.1(3)
C5B C4B N1B 117.5(2)
C9B C4B N1B 118.4(3)
C4B C5B C6B 115.8(3)
C4B C5B C10B 123.0(2)
C6B C5B C10B 121.3(3)
C7B C6B C5B 121.2(4)
C6B C7B C8B 120.8(3)
C7B C8B C9B 120.9(4)
C8B C9B C4B 117.2(4)
C8B C9B C13B 120.5(3)
C4B C9B C13B 122.3(3)
C5B C10B C12B 110.7(4)
C5B C10B C11B 110.1(3)
C12B C10B C11B 111.5(3)
C9B C13B C15B 109.8(4)
C9B C13B C14B 112.0(4)
C15B C13B C14B 112.2(4)
C21B C16B C17B 123.9(2)
C21B C16B N2B 117.9(2)
C17B C16B N2B 118.1(2)
C18B C17B C16B 116.3(3)
C18B C17B C22B 121.7(2)
C16B C17B C22B 121.9(2)
C19B C18B C17B 121.0(3)
C18B C19B C20B 121.2(3)
C19B C20B C21B 120.4(3)
C20B C21B C16B 117.1(3)
C20B C21B C25B 120.9(3)
C16B C21B C25B 121.9(2)
C17B C22B C23B 113.8(3)
C17B C22B C24B 109.8(2)
C23B C22B C24B 109.6(2)
C21B C25B C27B 109.5(3)
C21B C25B C26B 113.2(3)
C27B C25B C26B 111.3(3)
O1B C28B O2B 130.1(3)
O1B C28B C2B 116.1(2)
O2B C28B C2B 113.8(3)
C1C N1C C2C 109.4(2)
C1C N1C C4C 122.2(2)
C2C N1C C4C 127.4(2)
C1C N2C C3C 108.5(2)
C1C N2C C16C 124.7(2)
C3C N2C C16C 126.8(2)
N1C C1C N2C 108.4(2)
C3C C2C N1C 105.4(2)
C3C C2C C28C 128.2(2)
N1C C2C C28C 126.1(2)
C2C C3C N2C 108.3(2)
C9C C4C C5C 123.4(2)
C9C C4C N1C 117.4(2)
C5C C4C N1C 119.2(2)
C6C C5C C4C 116.6(3)
C6C C5C C10C 122.5(3)
C4C C5C C10C 120.9(3)
C7C C6C C5C 121.7(3)
C6C C7C C8C 120.1(3)
C7C C8C C9C 121.4(3)
C4C C9C C8C 116.8(2)
C4C C9C C13C 122.9(2)
C8C C9C C13C 120.3(2)
C5C C10C C11C 110.3(4)
C5C C10C C12C 111.0(4)
C11C C10C C12C 111.5(3)
C9C C13C C15C 110.4(3)
C9C C13C C14C 111.5(3)
C15C C13C C14C 112.5(3)
C21C C16C C17C 123.5(3)
C21C C16C N2C 118.2(2)
C17C C16C N2C 118.3(2)
C18C C17C C16C 116.7(3)
C18C C17C C22C 120.3(3)
C16C C17C C22C 123.0(3)
C19C C18C C17C 121.1(3)
C20C C19C C18C 120.6(3)
C19C C20C C21C 121.5(3)
C20C C21C C16C 116.5(3)
C20C C21C C25C 121.6(2)
C16C C21C C25C 121.8(2)
C23C C22C C17C 110.8(3)
C23C C22C C24C 106.6(3)
C17C C22C C24C 111.6(3)
C21C C25C C27C 112.9(3)
C21C C25C C26C 110.9(3)
C27C C25C C26C 110.2(3)
O2C C28C O1C 128.2(3)
O2C C28C C2C 114.6(2)
O1C C28C C2C 117.1(2)
C1D N1D C2D 108.9(2)
C1D N1D C4D 123.3(2)
C2D N1D C4D 127.7(2)
C1D N2D C3D 108.8(2)
C1D N2D C16D 126.2(2)
C3D N2D C16D 125.0(2)
N2D C1D N1D 108.7(2)
C3D C2D N1D 105.9(2)
C3D C2D C28D 129.6(2)
N1D C2D C28D 124.5(2)
C2D C3D N2D 107.8(2)
C9D C4D C5D 123.2(3)
C9D C4D N1D 118.2(2)
C5D C4D N1D 118.7(3)
C6D C5D C4D 117.7(4)
C6D C5D C10D 119.9(3)
C4D C5D C10D 122.4(3)
C5D C6D C7D 121.0(4)
C8D C7D C6D 119.9(3)
C7D C8D C9D 121.5(4)
C4D C9D C8D 116.7(3)
C4D C9D C13D 122.6(2)
C8D C9D C13D 120.7(3)
C5D C10D C12D 110.1(4)
C5D C10D C11D 110.2(4)
C12D C10D C11D 112.7(4)
C9D C13D C15D 111.1(3)
C9D C13D C14D 111.2(4)
C15D C13D C14D 110.8(4)
C17D C16D C21D 124.2(2)
C17D C16D N2D 117.8(2)
C21D C16D N2D 118.0(2)
C16D C17D C18D 116.3(2)
C16D C17D C22D 122.4(2)
C18D C17D C22D 121.2(3)
C19D C18D C17D 121.1(3)
C20D C19D C18D 120.6(3)
C19D C20D C21D 121.5(3)
C20D C21D C16D 116.3(2)
C20D C21D C25D 121.7(2)
C16D C21D C25D 121.9(2)
C17D C22D C24D 112.8(3)
C17D C22D C23D 108.9(3)
C24D C22D C23D 110.9(3)
C21D C25D C26D 109.2(2)
C21D C25D C27D 113.4(3)
C26D C25D C27D 109.4(2)
O1D C28D O2D 130.4(3)
O1D C28D C2D 116.0(2)
O2D C28D C2D 113.6(3)
Cl2S C1S Cl1S 112.2(2)
Cl4S C2S Cl3S 111.9(3)
Cl6S C3S Cl5S 109.9(8)
Cl7S C4S Cl8S 112.5(10)
N1A C1A H1A 125.8
N2A C1A H1A 125.8
C2A C3A H3A 126.2
N2A C3A H3A 126.2
C7A C6A H6A 119.4
C5A C6A H6A 119.4
C6A C7A H7A 120.1
C8A C7A H7A 120.1
C7A C8A H8A 119.3
C9A C8A H8A 119.3
C5A C10A H10A 107.6
C11A C10A H10A 107.6
C12A C10A H10A 107.6
C10A C11A H11A 109.5
C10A C11A H11B 109.5
H11A C11A H11B 109.5
C10A C11A H11C 109.5
H11A C11A H11C 109.5
H11B C11A H11C 109.5
C10A C12A H12A 109.5
C10A C12A H12B 109.5
H12A C12A H12B 109.5
C10A C12A H12C 109.5
H12A C12A H12C 109.5
H12B C12A H12C 109.5
C14A C13A H13A 107.3
C9A C13A H13A 107.3
C15A C13A H13A 107.3
C13A C14A H14A 109.5
C13A C14A H14B 109.5
H14A C14A H14B 109.5
C13A C14A H14C 109.5
H14A C14A H14C 109.5
H14B C14A H14C 109.5
C13A C15A H15A 109.5
C13A C15A H15B 109.5
H15A C15A H15B 109.5
C13A C15A H15C 109.5
H15A C15A H15C 109.5
H15B C15A H15C 109.5
C19A C18A H18A 119.2
C17A C18A H18A 119.2
C20A C19A H19A 119.8
C18A C19A H19A 119.8
C19A C20A H20A 119.6
C21A C20A H20A 119.6
C24A C22A H22A 108.1
C23A C22A H22A 108.1
C17A C22A H22A 108.1
C22A C23A H23A 109.5
C22A C23A H23B 109.5
H23A C23A H23B 109.5
C22A C23A H23C 109.5
H23A C23A H23C 109.5
H23B C23A H23C 109.5
C22A C24A H24A 109.5
C22A C24A H24B 109.5
H24A C24A H24B 109.5
C22A C24A H24C 109.5
H24A C24A H24C 109.5
H24B C24A H24C 109.5
C27A C25A H25A 107.6
C21A C25A H25A 107.6
C26A C25A H25A 107.6
C25A C26A H26A 109.5
C25A C26A H26B 109.5
H26A C26A H26B 109.5
C25A C26A H26C 109.5
H26A C26A H26C 109.5
H26B C26A H26C 109.5
C25A C27A H27A 109.5
C25A C27A H27B 109.5
H27A C27A H27B 109.5
C25A C27A H27C 109.5
H27A C27A H27C 109.5
H27B C27A H27C 109.5
N1B C1B H1B 126.0
N2B C1B H1B 126.0
C2B C3B H3B 126.2
N2B C3B H3B 126.2
C7B C6B H6B 119.4
C5B C6B H6B 119.4
C6B C7B H7B 119.6
C8B C7B H7B 119.6
C7B C8B H8B 119.5
C9B C8B H8B 119.5
C5B C10B H10B 108.2
C12B C10B H10B 108.2
C11B C10B H10B 108.2
C10B C11B H11D 109.5
C10B C11B H11E 109.5
H11D C11B H11E 109.5
C10B C11B H11F 109.5
H11D C11B H11F 109.5
H11E C11B H11F 109.5
C10B C12B H12D 109.5
C10B C12B H12E 109.5
H12D C12B H12E 109.5
C10B C12B H12F 109.5
H12D C12B H12F 109.5
H12E C12B H12F 109.5
C9B C13B H13B 107.5
C15B C13B H13B 107.5
C14B C13B H13B 107.5
C13B C14B H14D 109.5
C13B C14B H14E 109.5
H14D C14B H14E 109.5
C13B C14B H14F 109.5
H14D C14B H14F 109.5
H14E C14B H14F 109.5
C13B C15B H15D 109.5
C13B C15B H15E 109.5
H15D C15B H15E 109.5
C13B C15B H15F 109.5
H15D C15B H15F 109.5
H15E C15B H15F 109.5
C19B C18B H18B 119.5
C17B C18B H18B 119.5
C18B C19B H19B 119.4
C20B C19B H19B 119.4
C19B C20B H20B 119.8
C21B C20B H20B 119.8
C17B C22B H22B 107.8
C23B C22B H22B 107.8
C24B C22B H22B 107.8
C22B C23B H23D 109.5
C22B C23B H23E 109.5
H23D C23B H23E 109.5
C22B C23B H23F 109.5
H23D C23B H23F 109.5
H23E C23B H23F 109.5
C22B C24B H24D 109.5
C22B C24B H24E 109.5
H24D C24B H24E 109.5
C22B C24B H24F 109.5
H24D C24B H24F 109.5
H24E C24B H24F 109.5
C21B C25B H25B 107.6
C27B C25B H25B 107.6
C26B C25B H25B 107.6
C25B C26B H26D 109.5
C25B C26B H26E 109.5
H26D C26B H26E 109.5
C25B C26B H26F 109.5
H26D C26B H26F 109.5
H26E C26B H26F 109.5
C25B C27B H27D 109.5
C25B C27B H27E 109.5
H27D C27B H27E 109.5
C25B C27B H27F 109.5
H27D C27B H27F 109.5
H27E C27B H27F 109.5
N1C C1C H1C 125.8
N2C C1C H1C 125.8
C2C C3C H3C 125.9
N2C C3C H3C 125.9
C7C C6C H6C 119.1
C5C C6C H6C 119.1
C6C C7C H7C 119.9
C8C C7C H7C 119.9
C7C C8C H8C 119.3
C9C C8C H8C 119.3
C5C C10C H10C 108.0
C11C C10C H10C 108.0
C12C C10C H10C 108.0
C10C C11C H11G 109.6
C10C C11C H11H 109.7
H11G C11C H11H 109.4
C10C C11C H11I 109.5
H11G C11C H11I 109.2
H11H C11C H11I 109.4
C10C C11C H11X 109.6
H11G C11C H11X 140.8
H11H C11C H11X 56.3
H11I C11C H11X 56.2
C10C C11C H11Y 109.5
H11G C11C H11Y 56.1
H11H C11C H11Y 140.8
H11I C11C H11Y 56.1
H11X C11C H11Y 109.3
C10C C11C H11Z 109.6
H11G C11C H11Z 56.2
H11H C11C H11Z 56.3
H11I C11C H11Z 140.8
H11X C11C H11Z 109.5
H11Y C11C H11Z 109.3
C10C C12C H12G 109.5
C10C C12C H12H 109.5
H12G C12C H12H 109.5
C10C C12C H12I 109.5
H12G C12C H12I 109.5
H12H C12C H12I 109.5
C9C C13C H13C 107.4
C15C C13C H13C 107.4
C14C C13C H13C 107.4
C13C C14C H14G 109.5
C13C C14C H14H 109.5
H14G C14C H14H 109.5
C13C C14C H14I 109.5
H14G C14C H14I 109.5
H14H C14C H14I 109.5
C13C C15C H15G 109.5
C13C C15C H15H 109.5
H15G C15C H15H 109.5
C13C C15C H15I 109.5
H15G C15C H15I 109.5
H15H C15C H15I 109.5
C19C C18C H18C 119.4
C17C C18C H18C 119.4
C20C C19C H19C 119.7
C18C C19C H19C 119.7
C19C C20C H20C 119.2
C21C C20C H20C 119.2
C23C C22C H22C 109.3
C17C C22C H22C 109.3
C24C C22C H22C 109.3
C22C C23C H23G 109.5
C22C C23C H23H 109.5
H23G C23C H23H 109.5
C22C C23C H23I 109.5
H23G C23C H23I 109.5
H23H C23C H23I 109.5
C22C C24C H24G 109.5
C22C C24C H24H 109.5
H24G C24C H24H 109.5
C22C C24C H24I 109.5
H24G C24C H24I 109.5
H24H C24C H24I 109.5
C21C C25C H25C 107.5
C27C C25C H25C 107.5
C26C C25C H25C 107.5
C25C C26C H26G 109.5
C25C C26C H26H 109.5
H26G C26C H26H 109.5
C25C C26C H26I 109.5
H26G C26C H26I 109.5
H26H C26C H26I 109.5
C25C C27C H27G 109.5
C25C C27C H27H 109.5
H27G C27C H27H 109.5
C25C C27C H27I 109.5
H27G C27C H27I 109.5
H27H C27C H27I 109.5
N2D C1D H1D 125.7
N1D C1D H1D 125.7
C2D C3D H3D 126.1
N2D C3D H3D 126.1
C5D C6D H6D 119.5
C7D C6D H6D 119.5
C8D C7D H7D 120.0
C6D C7D H7D 120.0
C7D C8D H8D 119.3
C9D C8D H8D 119.3
C5D C10D H10D 107.9
C12D C10D H10D 107.9
C11D C10D H10D 107.9
C10D C11D H11J 109.5
C10D C11D H11K 109.5
H11J C11D H11K 109.5
C10D C11D H11L 109.5
H11J C11D H11L 109.5
H11K C11D H11L 109.5
C10D C12D H12J 109.5
C10D C12D H12K 109.5
H12J C12D H12K 109.5
C10D C12D H12L 109.5
H12J C12D H12L 109.5
H12K C12D H12L 109.5
C9D C13D H13D 107.9
C15D C13D H13D 107.9
C14D C13D H13D 107.9
C13D C14D H14J 109.5
C13D C14D H14K 109.5
H14J C14D H14K 109.5
C13D C14D H14L 109.5
H14J C14D H14L 109.5
H14K C14D H14L 109.5
C13D C15D H15J 109.5
C13D C15D H15K 109.5
H15J C15D H15K 109.5
C13D C15D H15L 109.5
H15J C15D H15L 109.5
H15K C15D H15L 109.5
C17D C18D H18D 119.5
C19D C18D H18D 119.5
C20D C19D H19D 119.7
C18D C19D H19D 119.7
C19D C20D H20D 119.2
C21D C20D H20D 119.2
C17D C22D H22D 108.0
C24D C22D H22D 108.0
C23D C22D H22D 108.0
C22D C23D H23J 109.5
C22D C23D H23K 109.5
H23J C23D H23K 109.5
C22D C23D H23L 109.5
H23J C23D H23L 109.5
H23K C23D H23L 109.5
C22D C24D H24J 109.5
C22D C24D H24K 109.5
H24J C24D H24K 109.5
C22D C24D H24L 109.5
H24J C24D H24L 109.5
H24K C24D H24L 109.5
C21D C25D H25D 108.3
C26D C25D H25D 108.3
C27D C25D H25D 108.3
C25D C26D H26J 109.5
C25D C26D H26K 109.5
H26J C26D H26K 109.5
C25D C26D H26L 109.5
H26J C26D H26L 109.5
H26K C26D H26L 109.5
C25D C27D H27J 109.5
C25D C27D H27K 109.5
H27J C27D H27K 109.5
C25D C27D H27L 109.5
H27J C27D H27L 109.5
H27K C27D H27L 109.5
Cl2S C1S H1SA 109.2
Cl1S C1S H1SA 109.2
Cl2S C1S H1SB 109.2
Cl1S C1S H1SB 109.2
H1SA C1S H1SB 107.9
Cl4S C2S H2SA 109.2
Cl3S C2S H2SA 109.2
Cl4S C2S H2SB 109.2
Cl3S C2S H2SB 109.2
H2SA C2S H2SB 107.9
Cl6S C3S H3SA 109.7
Cl5S C3S H3SA 109.7
Cl6S C3S H3SB 109.7
Cl5S C3S H3SB 109.7
H3SA C3S H3SB 108.2
Cl7S C4S H4SA 109.1
Cl8S C4S H4SA 109.1
Cl7S C4S H4SB 109.1
Cl8S C4S H4SB 109.1
H4SA C4S H4SB 107.8

loop_
_geom_bond_atom_site_label_1
_geom_bond_atom_site_label_2
_geom_bond_distance
O1A C28A 1.227(3)
O2A C28A 1.243(3)
N1A C1A 1.326(3)
N1A C2A 1.399(3)
N1A C4A 1.453(3)
N2A C1A 1.339(3)
N2A C3A 1.384(3)
N2A C16A 1.456(3)
C2A C3A 1.347(3)
C2A C28A 1.513(3)
C4A C5A 1.387(4)
C4A C9A 1.391(3)
C5A C6A 1.407(4)
C5A C10A 1.509(4)
C6A C7A 1.381(4)
C7A C8A 1.383(4)
C8A C9A 1.393(4)
C9A C13A 1.524(4)
C10A C11A 1.520(6)
C10A C12A 1.543(6)
C13A C14A 1.512(4)
C13A C15A 1.529(4)
C16A C17A 1.381(4)
C16A C21A 1.407(4)
C17A C18A 1.400(5)
C17A C22A 1.525(4)
C18A C19A 1.380(5)
C19A C20A 1.374(5)
C20A C21A 1.392(4)
C21A C25A 1.521(4)
C22A C24A 1.481(6)
C22A C23A 1.511(8)
C25A C27A 1.520(5)
C25A C26A 1.536(4)
O1B C28B 1.238(4)
O2B C28B 1.250(4)
N1B C1B 1.331(3)
N1B C2B 1.384(3)
N1B C4B 1.456(3)
N2B C1B 1.336(3)
N2B C3B 1.382(3)
N2B C16B 1.451(3)
C2B C3B 1.353(4)
C2B C28B 1.516(3)
C4B C5B 1.394(4)
C4B C9B 1.395(4)
C5B C6B 1.411(4)
C5B C10B 1.513(5)
C6B C7B 1.372(6)
C7B C8B 1.379(7)
C8B C9B 1.383(5)
C9B C13B 1.504(6)
C10B C12B 1.529(5)
C10B C11B 1.539(6)
C13B C15B 1.526(6)
C13B C14B 1.531(6)
C16B C21B 1.390(4)
C16B C17B 1.403(3)
C17B C18B 1.394(4)
C17B C22B 1.520(4)
C18B C19B 1.372(4)
C19B C20B 1.385(4)
C20B C21B 1.389(4)
C21B C25B 1.513(4)
C22B C23B 1.535(4)
C22B C24B 1.536(5)
C25B C27B 1.531(5)
C25B C26B 1.539(5)
O1C C28C 1.242(3)
O2C C28C 1.224(3)
N1C C1C 1.331(3)
N1C C2C 1.401(3)
N1C C4C 1.455(3)
N2C C1C 1.339(3)
N2C C3C 1.379(3)
N2C C16C 1.450(3)
C2C C3C 1.361(4)
C2C C28C 1.507(4)
C4C C9C 1.393(4)
C4C C5C 1.401(4)
C5C C6C 1.394(4)
C5C C10C 1.511(4)
C6C C7C 1.373(4)
C7C C8C 1.376(4)
C8C C9C 1.400(4)
C9C C13C 1.518(4)
C10C C11C 1.542(8)
C10C C12C 1.551(6)
C13C C15C 1.519(5)
C13C C14C 1.527(5)
C16C C21C 1.407(4)
C16C C17C 1.407(4)
C17C C18C 1.393(4)
C17C C22C 1.515(4)
C18C C19C 1.384(5)
C19C C20C 1.379(5)
C20C C21C 1.390(4)
C21C C25C 1.514(4)
C22C C23C 1.514(5)
C22C C24C 1.563(6)
C25C C27C 1.534(4)
C25C C26C 1.534(5)
O1D C28D 1.242(4)
O2D C28D 1.256(4)
N1D C1D 1.335(3)
N1D C2D 1.393(3)
N1D C4D 1.452(3)
N2D C1D 1.323(3)
N2D C3D 1.379(3)
N2D C16D 1.456(3)
C2D C3D 1.356(4)
C2D C28D 1.511(4)
C4D C9D 1.389(4)
C4D C5D 1.392(4)
C5D C6D 1.379(5)
C5D C10D 1.519(6)
C6D C7D 1.381(7)
C7D C8D 1.377(7)
C8D C9D 1.395(4)
C9D C13D 1.505(5)
C10D C12D 1.519(6)
C10D C11D 1.532(6)
C13D C15D 1.511(6)
C13D C14D 1.539(5)
C16D C17D 1.395(4)
C16D C21D 1.397(3)
C17D C18D 1.399(4)
C17D C22D 1.508(4)
C18D C19D 1.384(4)
C19D C20D 1.369(4)
C20D C21D 1.396(4)
C21D C25D 1.520(4)
C22D C24D 1.535(5)
C22D C23D 1.543(6)
C25D C26D 1.528(5)
C25D C27D 1.533(4)
C1S Cl2S 1.739(5)
C1S Cl1S 1.775(5)
C2S Cl4S 1.724(4)
C2S Cl3S 1.777(6)
C3S Cl6S 1.774(15)
C3S Cl5S 1.784(14)
C4S Cl7S 1.719(18)
C4S Cl8S 1.785(17)
C1A H1A 0.9500
C3A H3A 0.9500
C6A H6A 0.9500
C7A H7A 0.9500
C8A H8A 0.9500
C10A H10A 1.0000
C11A H11A 0.9800
C11A H11B 0.9800
C11A H11C 0.9800
C12A H12A 0.9800
C12A H12B 0.9800
C12A H12C 0.9800
C13A H13A 1.0000
C14A H14A 0.9800
C14A H14B 0.9800
C14A H14C 0.9800
C15A H15A 0.9800
C15A H15B 0.9800
C15A H15C 0.9800
C18A H18A 0.9500
C19A H19A 0.9500
C20A H20A 0.9500
C22A H22A 1.0000
C23A H23A 0.9800
C23A H23B 0.9800
C23A H23C 0.9800
C24A H24A 0.9800
C24A H24B 0.9800
C24A H24C 0.9800
C25A H25A 1.0000
C26A H26A 0.9800
C26A H26B 0.9800
C26A H26C 0.9800
C27A H27A 0.9800
C27A H27B 0.9800
C27A H27C 0.9800
C1B H1B 0.9500
C3B H3B 0.9500
C6B H6B 0.9500
C7B H7B 0.9500
C8B H8B 0.9500
C10B H10B 1.0000
C11B H11D 0.9800
C11B H11E 0.9800
C11B H11F 0.9800
C12B H12D 0.9800
C12B H12E 0.9800
C12B H12F 0.9800
C13B H13B 1.0000
C14B H14D 0.9800
C14B H14E 0.9800
C14B H14F 0.9800
C15B H15D 0.9800
C15B H15E 0.9800
C15B H15F 0.9800
C18B H18B 0.9500
C19B H19B 0.9500
C20B H20B 0.9500
C22B H22B 1.0000
C23B H23D 0.9800
C23B H23E 0.9800
C23B H23F 0.9800
C24B H24D 0.9800
C24B H24E 0.9800
C24B H24F 0.9800
C25B H25B 1.0000
C26B H26D 0.9800
C26B H26E 0.9800
C26B H26F 0.9800
C27B H27D 0.9800
C27B H27E 0.9800
C27B H27F 0.9800
C1C H1C 0.9500
C3C H3C 0.9500
C6C H6C 0.9500
C7C H7C 0.9500
C8C H8C 0.9500
C10C H10C 1.0000
C11C H11G 0.9814
C11C H11H 0.9794
C11C H11I 0.9814
C11C H11X 0.9801
C11C H11Y 0.9821
C11C H11Z 0.9800
C12C H12G 0.9800
C12C H12H 0.9800
C12C H12I 0.9800
C13C H13C 1.0000
C14C H14G 0.9800
C14C H14H 0.9800
C14C H14I 0.9800
C15C H15G 0.9800
C15C H15H 0.9800
C15C H15I 0.9800
C18C H18C 0.9500
C19C H19C 0.9500
C20C H20C 0.9500
C22C H22C 1.0000
C23C H23G 0.9800
C23C H23H 0.9800
C23C H23I 0.9800
C24C H24G 0.9800
C24C H24H 0.9800
C24C H24I 0.9800
C25C H25C 1.0000
C26C H26G 0.9800
C26C H26H 0.9800
C26C H26I 0.9800
C27C H27G 0.9800
C27C H27H 0.9800
C27C H27I 0.9800
C1D H1D 0.9500
C3D H3D 0.9500
C6D H6D 0.9500
C7D H7D 0.9500
C8D H8D 0.9500
C10D H10D 1.0000
C11D H11J 0.9800
C11D H11K 0.9800
C11D H11L 0.9800
C12D H12J 0.9800
C12D H12K 0.9800
C12D H12L 0.9800
C13D H13D 1.0000
C14D H14J 0.9800
C14D H14K 0.9800
C14D H14L 0.9800
C15D H15J 0.9800
C15D H15K 0.9800
C15D H15L 0.9800
C18D H18D 0.9500
C19D H19D 0.9500
C20D H20D 0.9500
C22D H22D 1.0000
C23D H23J 0.9800
C23D H23K 0.9800
C23D H23L 0.9800
C24D H24J 0.9800
C24D H24K 0.9800
C24D H24L 0.9800
C25D H25D 1.0000
C26D H26J 0.9800
C26D H26K 0.9800
C26D H26L 0.9800
C27D H27J 0.9800
C27D H27K 0.9800
C27D H27L 0.9800
C1S H1SA 0.9900
C1S H1SB 0.9900
C2S H2SA 0.9900
C2S H2SB 0.9900
C3S H3SA 0.9900
C3S H3SB 0.9900
C4S H4SA 0.9900
C4S H4SB 0.9900

loop_
_geom_torsion_atom_site_label_1
_geom_torsion_atom_site_label_2
_geom_torsion_atom_site_label_3
_geom_torsion_atom_site_label_4
_geom_torsion
C2A N1A C1A N2A -0.3(3)
C4A N1A C1A N2A -172.1(2)
C3A N2A C1A N1A 0.6(3)
C16A N2A C1A N1A 178.7(2)
C1A N1A C2A C3A -0.2(3)
C4A N1A C2A C3A 171.3(2)
C1A N1A C2A C28A 176.0(2)
C4A N1A C2A C28A -12.5(4)
N1A C2A C3A N2A 0.6(3)
C28A C2A C3A N2A -175.5(2)
C1A N2A C3A C2A -0.8(3)
C16A N2A C3A C2A -178.8(2)
C1A N1A C4A C5A -91.6(3)
C2A N1A C4A C5A 98.1(3)
C1A N1A C4A C9A 89.0(3)
C2A N1A C4A C9A -81.3(3)
C9A C4A C5A C6A 1.0(4)
N1A C4A C5A C6A -178.3(2)
C9A C4A C5A C10A -176.6(3)
N1A C4A C5A C10A 4.1(4)
C4A C5A C6A C7A 1.6(4)
C10A C5A C6A C7A 179.2(3)
C5A C6A C7A C8A -2.6(4)
C6A C7A C8A C9A 1.1(4)
C5A C4A C9A C8A -2.4(4)
N1A C4A C9A C8A 176.9(2)
C5A C4A C9A C13A 177.4(3)
N1A C4A C9A C13A -3.3(4)
C7A C8A C9A C4A 1.3(4)
C7A C8A C9A C13A -178.5(2)
C4A C5A C10A C11A -140.8(3)
C6A C5A C10A C11A 41.7(5)
C4A C5A C10A C12A 94.8(4)
C6A C5A C10A C12A -82.7(4)
C4A C9A C13A C14A 115.5(3)
C8A C9A C13A C14A -64.7(4)
C4A C9A C13A C15A -118.9(3)
C8A C9A C13A C15A 60.9(4)
C1A N2A C16A C17A -71.5(4)
C3A N2A C16A C17A 106.2(3)
C1A N2A C16A C21A 108.4(3)
C3A N2A C16A C21A -73.8(3)
C21A C16A C17A C18A 0.0(5)
N2A C16A C17A C18A 179.9(3)
C21A C16A C17A C22A 179.8(3)
N2A C16A C17A C22A -0.3(5)
C16A C17A C18A C19A -1.0(6)
C22A C17A C18A C19A 179.2(4)
C17A C18A C19A C20A 1.4(7)
C18A C19A C20A C21A -0.6(6)
C19A C20A C21A C16A -0.4(5)
C19A C20A C21A C25A -179.6(3)
C17A C16A C21A C20A 0.7(5)
N2A C16A C21A C20A -179.2(3)
C17A C16A C21A C25A 179.9(3)
N2A C16A C21A C25A 0.0(4)
C16A C17A C22A C24A 118.5(4)
C18A C17A C22A C24A -61.7(6)
C16A C17A C22A C23A -119.4(5)
C18A C17A C22A C23A 60.4(6)
C20A C21A C25A C27A 96.1(3)
C16A C21A C25A C27A -83.1(3)
C20A C21A C25A C26A -27.8(4)
C16A C21A C25A C26A 153.1(3)
C3A C2A C28A O1A 173.0(3)
N1A C2A C28A O1A -2.3(4)
C3A C2A C28A O2A -2.5(4)
N1A C2A C28A O2A -177.8(3)
C2B N1B C1B N2B -1.3(3)
C4B N1B C1B N2B -177.9(2)
C3B N2B C1B N1B 1.5(3)
C16B N2B C1B N1B 179.0(2)
C1B N1B C2B C3B 0.5(3)
C4B N1B C2B C3B 177.0(2)
C1B N1B C2B C28B 179.4(2)
C4B N1B C2B C28B -4.1(4)
N1B C2B C3B N2B 0.4(3)
C28B C2B C3B N2B -178.4(3)
C1B N2B C3B C2B -1.2(3)
C16B N2B C3B C2B -178.7(2)
C1B N1B C4B C5B 94.0(3)
C2B N1B C4B C5B -82.0(3)
C1B N1B C4B C9B -85.3(3)
C2B N1B C4B C9B 98.7(3)
C9B C4B C5B C6B -0.2(4)
N1B C4B C5B C6B -179.5(2)
C9B C4B C5B C10B 179.9(3)
N1B C4B C5B C10B 0.6(4)
C4B C5B C6B C7B 0.1(4)
C10B C5B C6B C7B 180.0(3)
C5B C6B C7B C8B -0.2(5)
C6B C7B C8B C9B 0.3(5)
C7B C8B C9B C4B -0.3(5)
C7B C8B C9B C13B -180.0(3)
C5B C4B C9B C8B 0.3(4)
N1B C4B C9B C8B 179.6(3)
C5B C4B C9B C13B 179.9(3)
N1B C4B C9B C13B -0.8(4)
C4B C5B C10B C12B -112.7(3)
C6B C5B C10B C12B 67.4(4)
C4B C5B C10B C11B 123.6(4)
C6B C5B C10B C11B -56.3(4)
C8B C9B C13B C15B -67.1(4)
C4B C9B C13B C15B 113.3(4)
C8B C9B C13B C14B 58.2(6)
C4B C9B C13B C14B -121.4(5)
C1B N2B C16B C21B -91.5(3)
C3B N2B C16B C21B 85.6(3)
C1B N2B C16B C17B 91.5(3)
C3B N2B C16B C17B -91.4(3)
C21B C16B C17B C18B -2.3(4)
N2B C16B C17B C18B 174.5(2)
C21B C16B C17B C22B 175.9(2)
N2B C16B C17B C22B -7.3(4)
C16B C17B C18B C19B 0.5(4)
C22B C17B C18B C19B -177.6(3)
C17B C18B C19B C20B 0.9(4)
C18B C19B C20B C21B -0.8(5)
C19B C20B C21B C16B -0.9(4)
C19B C20B C21B C25B 175.0(3)
C17B C16B C21B C20B 2.4(4)
N2B C16B C21B C20B -174.4(2)
C17B C16B C21B C25B -173.4(3)
N2B C16B C21B C25B 9.8(4)
C18B C17B C22B C23B -27.4(4)
C16B C17B C22B C23B 154.6(2)
C18B C17B C22B C24B 95.8(3)
C16B C17B C22B C24B -82.2(3)
C20B C21B C25B C27B -82.6(4)
C16B C21B C25B C27B 93.1(3)
C20B C21B C25B C26B 42.1(4)
C16B C21B C25B C26B -142.2(3)
C3B C2B C28B O1B 160.3(3)
N1B C2B C28B O1B -18.3(4)
C3B C2B C28B O2B -19.9(4)
N1B C2B C28B O2B 161.5(3)
C2C N1C C1C N2C -0.1(3)
C4C N1C C1C N2C -169.4(2)
C3C N2C C1C N1C 0.3(3)
C16C N2C C1C N1C -178.6(2)
C1C N1C C2C C3C -0.2(3)
C4C N1C C2C C3C 168.4(2)
C1C N1C C2C C28C 174.3(2)
C4C N1C C2C C28C -17.0(4)
N1C C2C C3C N2C 0.4(3)
C28C C2C C3C N2C -174.0(2)
C1C N2C C3C C2C -0.5(3)
C16C N2C C3C C2C 178.4(2)
C1C N1C C4C C9C 83.6(3)
C2C N1C C4C C9C -83.8(3)
C1C N1C C4C C5C -96.0(3)
C2C N1C C4C C5C 96.6(3)
C9C C4C C5C C6C -0.2(4)
N1C C4C C5C C6C 179.3(3)
C9C C4C C5C C10C -177.3(3)
N1C C4C C5C C10C 2.2(5)
C4C C5C C6C C7C 0.0(5)
C10C C5C C6C C7C 177.1(3)
C5C C6C C7C C8C 0.1(5)
C6C C7C C8C C9C 0.0(4)
C5C C4C C9C C8C 0.2(4)
N1C C4C C9C C8C -179.3(2)
C5C C4C C9C C13C -178.7(3)
N1C C4C C9C C13C 1.8(4)
C7C C8C C9C C4C -0.1(4)
C7C C8C C9C C13C 178.8(2)
C6C C5C C10C C11C -83.9(4)
C4C C5C C10C C11C 93.0(4)
C6C C5C C10C C12C 40.1(5)
C4C C5C C10C C12C -142.9(3)
C4C C9C C13C C15C 112.6(3)
C8C C9C C13C C15C -66.3(4)
C4C C9C C13C C14C -121.6(3)
C8C C9C C13C C14C 59.5(4)
C1C N2C C16C C21C 109.1(3)
C3C N2C C16C C21C -69.5(3)
C1C N2C C16C C17C -72.0(3)
C3C N2C C16C C17C 109.3(3)
C21C C16C C17C C18C -1.1(5)
N2C C16C C17C C18C -179.8(3)
C21C C16C C17C C22C 179.5(3)
N2C C16C C17C C22C 0.7(5)
C16C C17C C18C C19C -0.2(6)
C22C C17C C18C C19C 179.2(4)
C17C C18C C19C C20C 0.6(6)
C18C C19C C20C C21C 0.4(6)
C19C C20C C21C C16C -1.5(5)
C19C C20C C21C C25C -179.7(3)
C17C C16C C21C C20C 1.9(4)
N2C C16C C21C C20C -179.3(2)
C17C C16C C21C C25C -179.9(3)
N2C C16C C21C C25C -1.1(4)
C18C C17C C22C C23C -62.6(5)
C16C C17C C22C C23C 116.8(4)
C18C C17C C22C C24C 55.9(5)
C16C C17C C22C C24C -124.7(4)
C20C C21C C25C C27C -26.9(4)
C16C C21C C25C C27C 155.1(3)
C20C C21C C25C C26C 97.4(3)
C16C C21C C25C C26C -80.6(3)
C3C C2C C28C O2C -13.8(4)
N1C C2C C28C O2C 172.9(3)
C3C C2C C28C O1C 163.4(3)
N1C C2C C28C O1C -10.0(4)
C3D N2D C1D N1D -1.0(3)
C16D N2D C1D N1D 178.7(2)
C2D N1D C1D N2D 0.8(3)
C4D N1D C1D N2D 177.4(2)
C1D N1D C2D C3D -0.3(3)
C4D N1D C2D C3D -176.7(2)
C1D N1D C2D C28D -179.2(2)
C4D N1D C2D C28D 4.4(4)
N1D C2D C3D N2D -0.3(3)
C28D C2D C3D N2D 178.6(3)
C1D N2D C3D C2D 0.8(3)
C16D N2D C3D C2D -178.9(2)
C1D N1D C4D C9D -95.1(3)
C2D N1D C4D C9D 80.8(3)
C1D N1D C4D C5D 83.7(3)
C2D N1D C4D C5D -100.4(3)
C9D C4D C5D C6D 0.3(4)
N1D C4D C5D C6D -178.4(3)
C9D C4D C5D C10D 179.3(3)
N1D C4D C5D C10D 0.6(4)
C4D C5D C6D C7D -0.6(5)
C10D C5D C6D C7D -179.6(3)
C5D C6D C7D C8D -0.1(5)
C6D C7D C8D C9D 1.2(5)
C5D C4D C9D C8D 0.7(4)
N1D C4D C9D C8D 179.4(2)
C5D C4D C9D C13D 179.4(3)
N1D C4D C9D C13D -1.9(4)
C7D C8D C9D C4D -1.5(5)
C7D C8D C9D C13D 179.8(3)
C6D C5D C10D C12D -58.8(6)
C4D C5D C10D C12D 122.2(5)
C6D C5D C10D C11D 66.1(4)
C4D C5D C10D C11D -112.9(4)
C4D C9D C13D C15D -124.0(4)
C8D C9D C13D C15D 54.6(5)
C4D C9D C13D C14D 112.1(3)
C8D C9D C13D C14D -69.2(4)
C1D N2D C16D C17D 95.8(3)
C3D N2D C16D C17D -84.5(3)
C1D N2D C16D C21D -85.6(3)
C3D N2D C16D C21D 94.0(3)
C21D C16D C17D C18D -2.3(4)
N2D C16D C17D C18D 176.1(2)
C21D C16D C17D C22D 175.2(3)
N2D C16D C17D C22D -6.4(4)
C16D C17D C18D C19D 1.5(4)
C22D C17D C18D C19D -176.1(3)
C17D C18D C19D C20D -0.3(5)
C18D C19D C20D C21D -0.2(5)
C19D C20D C21D C16D -0.6(4)
C19D C20D C21D C25D 176.5(3)
C17D C16D C21D C20D 1.9(4)
N2D C16D C21D C20D -176.5(2)
C17D C16D C21D C25D -175.1(3)
N2D C16D C21D C25D 6.5(4)
C16D C17D C22D C24D 145.9(3)
C18D C17D C22D C24D -36.7(4)
C16D C17D C22D C23D -90.5(4)
C18D C17D C22D C23D 86.9(4)
C20D C21D C25D C26D -86.0(3)
C16D C21D C25D C26D 90.8(3)
C20D C21D C25D C27D 36.2(4)
C16D C21D C25D C27D -147.0(3)
C3D C2D C28D O1D -161.1(3)
N1D C2D C28D O1D 17.6(4)
C3D C2D C28D O2D 17.1(4)
N1D C2D C28D O2D -164.2(3)
